data_4116532
loop_
_publ_author_name
'Guo-Yu Yang'
'Slavi C. Sevov'

_publ_section_title
;
 Zinc Phosphate with Gigantic Pores of 24 Tetrahedra
;
_journal_name_full 'Journal of the American Chemical Society'
_journal_page_first 8389
_journal_page_last 8390
_journal_paper_doi 10.1021/ja991985r
_journal_volume 121
_journal_year 1999
_chemical_formula_sum 'C6 H21 N2 O14 P3 Zn3'
_chemical_formula_weight 634.27
_chemical_name_common ZnDachPO
_chemical_name_systematic
;
 zinc(1,2-diaminocyclohexane)phosphate
;
_space_group_IT_number 148
_symmetry_cell_setting rhombohedral
_symmetry_space_group_name_Hall '-R 3'
_symmetry_space_group_name_H-M 'R -3 :H'
_atom_sites_solution_hydrogens geom
_atom_sites_solution_primary direct
_atom_sites_solution_secondary difmap
_audit_creation_method SHELXL-97
_cell_angle_alpha 90.00
_cell_angle_beta 90.00
_cell_angle_gamma 120.00
_cell_formula_units_Z 18
_cell_length_a 33.401(7)
_cell_length_b 33.401(7)
_cell_length_c 9.241(4)
_cell_measurement_reflns_used 25
_cell_measurement_temperature 293(2)
_cell_measurement_theta_max 16
_cell_measurement_theta_min 12
_cell_volume 8928(5)
_computing_structure_refinement 'SHELXL-97 (Sheldrick, 1997)'
_computing_structure_solution 'SHELXS-97 (Sheldrick, 1990)'
_diffrn_ambient_temperature 293(2)
_diffrn_measured_fraction_theta_full 0.651
_diffrn_measured_fraction_theta_max 0.651
_diffrn_measurement_device_type Enraf_Nonius_CAD4
_diffrn_measurement_method omega-2theta
_diffrn_radiation_monochromator graphite
_diffrn_radiation_source 'fine-focus sealed tube'
_diffrn_radiation_type MoK\a
_diffrn_radiation_wavelength 0.71073
_diffrn_reflns_av_R_equivalents 0.0425
_diffrn_reflns_av_sigmaI/netI 0.0557
_diffrn_reflns_limit_h_max 0
_diffrn_reflns_limit_h_min -39
_diffrn_reflns_limit_k_max 39
_diffrn_reflns_limit_k_min 0
_diffrn_reflns_limit_l_max 5
_diffrn_reflns_limit_l_min 0
_diffrn_reflns_number 2562
_diffrn_reflns_theta_full 24.98
_diffrn_reflns_theta_max 24.98
_diffrn_reflns_theta_min 2.11
_diffrn_standards_decay_% -0.2
_diffrn_standards_interval_time 120
_diffrn_standards_number 3
_exptl_absorpt_coefficient_mu 3.908
_exptl_crystal_colour colorless
_exptl_crystal_density_diffrn 2.123
_exptl_crystal_description needle
_exptl_crystal_F_000 5724
_exptl_crystal_size_max 0.62
_exptl_crystal_size_mid 0.04
_exptl_crystal_size_min 0.04
_refine_diff_density_max 0.791
_refine_diff_density_min -0.716
_refine_diff_density_rms 0.188
_refine_ls_extinction_coef 0.00008(6)
_refine_ls_extinction_expression Fc^*^=kFc[1+0.001xFc^2^\l^3^/sin(2\q)]^-1/4^
_refine_ls_extinction_method SHELXL
_refine_ls_goodness_of_fit_ref 1.101
_refine_ls_hydrogen_treatment mixed
_refine_ls_matrix_type full
_refine_ls_number_parameters 255
_refine_ls_number_reflns 2272
_refine_ls_number_restraints 4
_refine_ls_restrained_S_all 1.100
_refine_ls_R_factor_all 0.0704
_refine_ls_R_factor_gt 0.0523
_refine_ls_shift/su_max 0.001
_refine_ls_shift/su_mean 0.000
_refine_ls_structure_factor_coef Fsqd
_refine_ls_weighting_details 'calc w=1/[\s^2^(Fo^2^)+(0.0944P)^2^+122.5872P] where P=(Fo^2^+2Fc^2^)/3'
_refine_ls_weighting_scheme calc
_refine_ls_wR_factor_gt 0.1471
_refine_ls_wR_factor_ref 0.1592
_reflns_number_gt 1793
_reflns_number_total 2272
_reflns_threshold_expression >2sigma(I)
_cod_data_source_file ja991985r.cif
_cod_data_source_block ND-1
_cod_original_sg_symbol_H-M 'R -3'
_cod_database_code 4116532

loop_
_symmetry_equiv_pos_as_xyz
'x, y, z'
'-y, x-y, z'
'-x+y, -x, z'
'x+2/3, y+1/3, z+1/3'
'-y+2/3, x-y+1/3, z+1/3'
'-x+y+2/3, -x+1/3, z+1/3'
'x+1/3, y+2/3, z+2/3'
'-y+1/3, x-y+2/3, z+2/3'
'-x+y+1/3, -x+2/3, z+2/3'
'-x, -y, -z'
'y, -x+y, -z'
'x-y, x, -z'
'-x+2/3, -y+1/3, -z+1/3'
'y+2/3, -x+y+1/3, -z+1/3'
'x-y+2/3, x+1/3, -z+1/3'
'-x+1/3, -y+2/3, -z+2/3'
'y+1/3, -x+y+2/3, -z+2/3'
'x-y+1/3, x+2/3, -z+2/3'

loop_
_atom_site_label
_atom_site_type_symbol
_atom_site_fract_x
_atom_site_fract_y
_atom_site_fract_z
_atom_site_U_iso_or_equiv
_atom_site_adp_type
_atom_site_occupancy
_atom_site_symmetry_multiplicity
_atom_site_calc_flag
_atom_site_refinement_flags
Zn1 Zn 0.77189(3) 0.05456(3) 0.63389(18) 0.0135(6) Uani 1 1 d .
Zn2 Zn 0.80543(3) 0.10665(3) 0.03691(18) 0.0145(6) Uani 1 1 d .
Zn3 Zn 0.70784(4) -0.04000(3) 0.87690(18) 0.0151(6) Uani 1 1 d .
P1 P 0.70953(8) 0.05815(8) 0.8873(4) 0.0111(10) Uani 1 1 d .
P2 P 0.79918(8) 0.12439(8) 0.3808(4) 0.0128(10) Uani 1 1 d .
P3 P 0.81307(8) 0.02652(8) 0.8835(4) 0.0139(11) Uani 1 1 d .
O1 O 0.8183(2) 0.1174(2) 0.2400(11) 0.0217(18) Uiso 1 1 d .
O2 O 0.8130(2) 0.1038(2) 0.5072(10) 0.020(3) Uani 1 1 d .
O3 O 0.6930(2) 0.0073(2) 0.9037(10) 0.018(2) Uani 1 1 d .
O4 O 0.7726(2) -0.0223(2) 0.8694(10) 0.020(3) Uani 1 1 d .
O5 O 0.8563(2) 0.0202(2) 0.9090(11) 0.029(3) Uani 1 1 d .
H5 H 0.8796 0.0457 0.9167 0.043 Uiso 1 1 calc R
O6 O 0.8477(2) 0.1573(2) -0.0764(11) 0.0210(17) Uiso 1 1 d .
O7 O 0.6693(2) 0.0671(2) 0.8711(10) 0.021(3) Uani 1 1 d .
O8 O 0.8207(2) 0.0550(2) 0.7462(10) 0.022(3) Uani 1 1 d .
O9 O 0.7463(2) 0.1004(2) 0.3767(10) 0.019(3) Uani 1 1 d .
O10 O 0.7417(2) 0.0793(2) 0.7559(10) 0.013(2) Uani 1 1 d .
O11 O 0.7379(2) 0.0854(2) 1.0222(10) 0.0142(16) Uiso 1 1 d .
O12 O 0.8071(2) 0.0497(2) 1.0163(10) 0.019(3) Uani 1 1 d .
O13 O 0.9074(3) 0.1282(4) 0.2654(19) 0.084(5) Uani 1 1 d D
H13A H 0.939(2) 0.138(7) 0.29(2) 0.126 Uiso 1 1 d D
H13B H 0.921(7) 0.155(5) 0.21(2) 0.126 Uiso 1 1 d D
O14 O 0.9270(4) 0.0884(5) 0.040(2) 0.100(5) Uani 1 1 d D
H14A H 0.910(7) 0.099(8) 0.10(3) 0.151 Uiso 1 1 d D
H14B H 0.958(3) 0.108(7) 0.07(3) 0.151 Uiso 1 1 d D
N1 N 0.6807(3) 0.1034(3) 0.5756(13) 0.022(3) Uani 1 1 d .
H1A H 0.7078(19) 0.1007(4) 0.523(7) 0.033 Uiso 1 1 calc R
H1B H 0.650(2) 0.0872(12) 0.510(7) 0.033 Uiso 1 1 calc R
H1C H 0.674(2) 0.0865(12) 0.679(6) 0.033 Uiso 1 1 calc R
N2 N 0.8918(3) 0.1605(3) -0.3457(13) 0.021(3) Uani 1 1 d .
H2A H 0.8658(19) 0.140(2) -0.414(6) 0.032 Uiso 1 1 calc R
H2B H 0.8995(8) 0.194(2) -0.359(8) 0.032 Uiso 1 1 calc R
H2C H 0.8818(15) 0.151(2) -0.242(7) 0.032 Uiso 1 1 calc R
C1 C 0.9714(4) 0.1801(4) -0.2633(17) 0.029(4) Uani 1 1 d .
H1 H 0.9601 0.1636 -0.1713 0.034 Uiso 1 1 calc R
C2 C 0.9344(4) 0.1566(4) -0.379(2) 0.048(6) Uani 1 1 d .
H2 H 0.9473 0.1725 -0.4708 0.058 Uiso 1 1 calc R
C3 C 0.9235(5) 0.1081(4) -0.396(2) 0.054(6) Uani 1 1 d .
H3A H 0.8994 0.0928 -0.4678 0.065 Uiso 1 1 calc R
H3B H 0.9120 0.0918 -0.3046 0.065 Uiso 1 1 calc R
C4 C 0.9661(5) 0.1057(6) 0.558(2) 0.076(7) Uani 1 1 d .
H4A H 0.9584 0.0736 0.5526 0.091 Uiso 1 1 calc R
H4B H 0.9760 0.1194 0.4633 0.091 Uiso 1 1 calc R
C5 C 0.8740(5) 0.0052(5) 0.334(2) 0.066(6) Uani 1 1 d .
H5A H 0.9011 0.0328 0.3687 0.079 Uiso 1 1 calc R
H5B H 0.8818 -0.0032 0.2417 0.079 Uiso 1 1 calc R
C6 C 0.8364(4) 0.0149(5) 0.312(2) 0.060(6) Uani 1 1 d .
H6A H 0.8455 0.0389 0.2400 0.072 Uiso 1 1 calc R
H6B H 0.8308 0.0263 0.4022 0.072 Uiso 1 1 calc R

loop_
_atom_site_aniso_label
_atom_site_aniso_U_11
_atom_site_aniso_U_22
_atom_site_aniso_U_33
_atom_site_aniso_U_23
_atom_site_aniso_U_13
_atom_site_aniso_U_12
Zn1 0.0130(6) 0.0113(6) 0.0137(17) 0.0001(5) 0.0016(6) 0.0042(4)
Zn2 0.0138(6) 0.0114(6) 0.0155(18) 0.0007(6) 0.0012(6) 0.0043(4)
Zn3 0.0180(6) 0.0123(6) 0.0128(18) 0.0007(6) -0.0017(6) 0.0059(5)
P1 0.0113(12) 0.0115(11) 0.010(4) 0.0013(12) 0.0017(12) 0.0056(9)
P2 0.0109(12) 0.0118(11) 0.013(4) -0.0006(13) -0.0018(13) 0.0037(9)
P3 0.0139(12) 0.0142(12) 0.014(4) 0.0005(13) -0.0015(13) 0.0075(10)
O2 0.015(3) 0.022(4) 0.019(9) 0.001(4) -0.006(4) 0.006(3)
O3 0.030(4) 0.014(3) 0.007(9) -0.001(4) -0.004(4) 0.009(3)
O4 0.015(3) 0.015(3) 0.026(10) -0.005(4) 0.003(4) 0.004(3)
O5 0.018(4) 0.026(4) 0.047(10) -0.001(4) -0.002(4) 0.014(3)
O7 0.009(3) 0.022(4) 0.033(9) 0.006(4) 0.006(3) 0.010(3)
O8 0.019(4) 0.034(4) 0.008(10) 0.005(4) -0.001(4) 0.010(3)
O9 0.014(3) 0.028(4) 0.009(9) 0.001(4) 0.001(3) 0.007(3)
O10 0.018(3) 0.019(3) 0.003(9) -0.001(4) -0.003(3) 0.009(3)
O12 0.034(4) 0.016(3) 0.008(9) -0.006(4) 0.000(4) 0.014(3)
O13 0.036(5) 0.051(6) 0.152(17) 0.032(8) 0.003(7) 0.013(5)
O14 0.049(7) 0.085(9) 0.120(18) -0.010(9) -0.003(8) -0.001(6)
N1 0.022(5) 0.036(5) 0.007(12) 0.001(5) -0.002(5) 0.015(4)
N2 0.023(4) 0.027(5) 0.013(12) 0.004(5) 0.003(5) 0.012(4)
C1 0.037(6) 0.047(7) 0.012(16) -0.012(7) -0.013(6) 0.029(6)
C2 0.040(7) 0.040(7) 0.084(19) -0.009(8) -0.021(8) 0.034(6)
C3 0.050(8) 0.041(8) 0.07(2) -0.010(8) -0.011(9) 0.022(6)
C4 0.046(8) 0.089(12) 0.11(2) -0.063(12) -0.026(10) 0.046(9)
C5 0.040(8) 0.046(8) 0.08(2) 0.013(9) -0.014(9) 0.001(6)
C6 0.032(7) 0.041(8) 0.08(2) 0.017(9) 0.001(8) -0.004(6)

loop_
_atom_type_symbol
_atom_type_description
_atom_type_scat_dispersion_real
_atom_type_scat_dispersion_imag
_atom_type_scat_source
C C 0.0033 0.0016 'International Tables Vol C Tables 4.2.6.8 and 6.1.1.4'
H H 0.0000 0.0000 'International Tables Vol C Tables 4.2.6.8 and 6.1.1.4'
N N 0.0061 0.0033 'International Tables Vol C Tables 4.2.6.8 and 6.1.1.4'
O O 0.0106 0.0060 'International Tables Vol C Tables 4.2.6.8 and 6.1.1.4'
P P 0.1023 0.0942 'International Tables Vol C Tables 4.2.6.8 and 6.1.1.4'
Zn Zn 0.2839 1.4301 'International Tables Vol C Tables 4.2.6.8 and 6.1.1.4'

loop_
_geom_angle_atom_site_label_1
_geom_angle_atom_site_label_2
_geom_angle_atom_site_label_3
_geom_angle
_geom_angle_site_symmetry_1
_geom_angle_site_symmetry_3
O7 Zn1 O2 114.6(4) 9_654 .
O7 Zn1 O8 115.6(3) 9_654 .
O2 Zn1 O8 94.7(3) . .
O7 Zn1 O10 115.5(3) 9_654 .
O2 Zn1 O10 106.7(3) . .
O8 Zn1 O10 107.5(4) . .
O6 Zn2 O1 112.2(3) . .
O6 Zn2 O12 116.7(3) . 1_554
O1 Zn2 O12 99.5(3) . 1_554
O6 Zn2 O11 119.0(3) . 1_554
O1 Zn2 O11 103.9(3) . 1_554
O12 Zn2 O11 103.0(3) 1_554 1_554
O3 Zn3 O9 108.6(3) . 9_655
O3 Zn3 O4 118.0(3) . .
O9 Zn3 O4 101.3(3) 9_655 .
O3 Zn3 O11 108.2(3) . 9_654
O9 Zn3 O11 115.2(3) 9_655 9_654
O4 Zn3 O11 105.7(3) . 9_654
O3 P1 O7 111.6(4) . .
O3 P1 O10 112.1(4) . .
O7 P1 O10 108.3(5) . .
O3 P1 O11 110.6(5) . .
O7 P1 O11 107.5(4) . .
O10 P1 O11 106.4(4) . .
O1 P2 O6 110.3(4) . 13_655
O1 P2 O9 111.3(5) . .
O6 P2 O9 109.2(4) 13_655 .
O1 P2 O2 109.8(5) . .
O6 P2 O2 108.3(5) 13_655 .
O9 P2 O2 108.0(4) . .
O4 P3 O12 110.2(4) . .
O4 P3 O8 112.3(5) . .
O12 P3 O8 112.1(5) . .
O4 P3 O5 104.6(4) . .
O12 P3 O5 108.1(5) . .
O8 P3 O5 109.1(5) . .
P2 O1 Zn2 142.6(5) . .
P2 O2 Zn1 126.9(4) . .
P1 O3 Zn3 145.5(5) . .
P3 O4 Zn3 125.7(4) . .
P3 O5 H5 109.5 . .
P2 O6 Zn2 128.3(6) 13_655 .
P1 O7 Zn1 138.3(5) . 5_545
P3 O8 Zn1 124.4(4) . .
P2 O9 Zn3 128.0(6) . 5_544
P1 O10 Zn1 130.6(4) . .
P1 O11 Zn3 120.9(4) . 5_545
P1 O11 Zn2 120.6(4) . 1_556
Zn3 O11 Zn2 115.0(4) 5_545 1_556
P3 O12 Zn2 131.0(6) . 1_556
H13A O13 H13B 83(10) . .
H14A O14 H14B 104(10) . .
C1 N1 H1A 109.5 13_655 .
C1 N1 H1B 109.5 13_655 .
H1A N1 H1B 109.5 . .
C1 N1 H1C 109.5 13_655 .
H1A N1 H1C 109.5 . .
H1B N1 H1C 109.5 . .
C2 N2 H2A 109.5 . .
C2 N2 H2B 109.5 . .
H2A N2 H2B 109.5 . .
C2 N2 H2C 109.5 . .
H2A N2 H2C 109.5 . .
H2B N2 H2C 109.5 . .
N1 C1 C2 113.3(10) 13_655 .
N1 C1 C6 106.8(10) 13_655 11_665
C2 C1 C6 108.0(12) . 11_665
N1 C1 H1 109.6 13_655 .
C2 C1 H1 109.6 . .
C6 C1 H1 109.6 11_665 .
C3 C2 C1 109.3(11) . .
C3 C2 N2 112.7(11) . .
C1 C2 N2 111.4(12) . .
C3 C2 H2 107.7 . .
C1 C2 H2 107.7 . .
N2 C2 H2 107.7 . .
C2 C3 C4 111.2(12) . 1_554
C2 C3 H3A 109.4 . .
C4 C3 H3A 109.4 1_554 .
C2 C3 H3B 109.4 . .
C4 C3 H3B 109.4 1_554 .
H3A C3 H3B 108.0 . .
C5 C4 C3 110.5(14) 11_666 1_556
C5 C4 H4A 109.5 11_666 .
C3 C4 H4A 109.5 1_556 .
C5 C4 H4B 109.5 11_666 .
C3 C4 H4B 109.5 1_556 .
H4A C4 H4B 108.1 . .
C6 C5 C4 111.0(14) . 12_546
C6 C5 H5A 109.4 . .
C4 C5 H5A 109.4 12_546 .
C6 C5 H5B 109.4 . .
C4 C5 H5B 109.4 12_546 .
H5A C5 H5B 108.0 . .
C5 C6 C1 112.0(12) . 12_545
C5 C6 H6A 109.2 . .
C1 C6 H6A 109.2 12_545 .
C5 C6 H6B 109.2 . .
C1 C6 H6B 109.2 12_545 .
H6A C6 H6B 107.9 . .

loop_
_geom_bond_atom_site_label_1
_geom_bond_atom_site_label_2
_geom_bond_distance
_geom_bond_site_symmetry_2
Zn1 O7 1.920(7) 9_654
Zn1 O2 1.924(8) .
Zn1 O8 1.927(7) .
Zn1 O10 1.952(7) .
Zn2 O6 1.888(8) .
Zn2 O1 1.919(10) .
Zn2 O12 1.938(6) 1_554
Zn2 O11 2.004(6) 1_554
Zn3 O3 1.895(6) .
Zn3 O9 1.919(8) 9_655
Zn3 O4 1.937(6) .
Zn3 O11 1.995(9) 9_654
P1 O3 1.507(7) .
P1 O7 1.525(6) .
P1 O10 1.539(9) .
P1 O11 1.555(9) .
P2 O1 1.518(10) .
P2 O6 1.531(7) 13_655
P2 O9 1.533(6) .
P2 O2 1.538(9) .
P3 O4 1.518(6) .
P3 O12 1.518(9) .
P3 O8 1.529(9) .
P3 O5 1.577(7) .
O5 H5 0.8200 .
O6 P2 1.531(7) 13_655
O7 Zn1 1.920(7) 5_545
O9 Zn3 1.919(8) 5_544
O11 Zn3 1.995(9) 5_545
O11 Zn2 2.003(6) 1_556
O12 Zn2 1.938(6) 1_556
O13 H13A 0.950(5) .
O13 H13B 0.950(5) .
O14 H14A 0.950(5) .
O14 H14B 0.950(5) .
N1 C1 1.492(14) 13_655
N1 H1A 1.0734 .
N1 H1B 1.0734 .
N1 H1C 1.0734 .
N2 C2 1.523(14) .
N2 H2A 1.0163 .
N2 H2B 1.0163 .
N2 H2C 1.0163 .
C1 N1 1.492(14) 13_655
C1 C2 1.521(18) .
C1 C6 1.550(16) 11_665
C1 H1 0.9800 .
C2 C3 1.482(16) .
C2 H2 0.9800 .
C3 C4 1.523(19) 1_554
C3 H3A 0.9700 .
C3 H3B 0.9700 .
C4 C5 1.52(2) 11_666
C4 C3 1.523(19) 1_556
C4 H4A 0.9700 .
C4 H4B 0.9700 .
C5 C6 1.46(2) .
C5 C4 1.52(2) 12_546
C5 H5A 0.9700 .
C5 H5B 0.9700 .
C6 C1 1.551(16) 12_545
C6 H6A 0.9700 .
C6 H6B 0.9700 .
